data_2204539
loop_
_publ_author_name
'Sarangarajan, Thanjavur R.'
'Panchanatheswaran, Krishnaswamy '
'Low, John N.'
'Glidewell, Christopher'

_publ_section_title
;
 Dieuropium(III) trisulfate octahydrate: a redetermination at 120K
;
_journal_issue 11
_journal_name_full 'Acta Crystallographica Section E'
_journal_page_first i142
_journal_page_last i144
_journal_paper_doi 10.1107/S160053680402608X
_journal_volume 60
_journal_year 2004
_chemical_formula_iupac '[Eu2 (S O4)3 (H2 O)8]'
_chemical_formula_moiety 'Eu2 H16 O20 S3'
_chemical_formula_sum 'Eu2 H16 O20 S3'
_chemical_formula_weight 736.26
_chemical_name_systematic
;
Dieuropium trisulfate octahydrate
;
_space_group_IT_number 15
_symmetry_cell_setting monoclinic
_symmetry_space_group_name_Hall '-C 2yc'
_symmetry_space_group_name_H-M 'C 1 2/c 1'
_atom_sites_solution_hydrogens geom
_atom_sites_solution_primary direct
_atom_sites_solution_secondary difmap
_cell_angle_alpha 90.00
_cell_angle_beta 102.2610(13)
_cell_angle_gamma 90.00
_cell_formula_units_Z 4
_cell_length_a 13.5029(3)
_cell_length_b 6.76010(10)
_cell_length_c 18.2628(3)
_cell_measurement_reflns_used 1869
_cell_measurement_temperature 120(2)
_cell_measurement_theta_max 27.51
_cell_measurement_theta_min 3.09
_cell_volume 1629.02(5)
_computing_cell_refinement 'DENZO (Otwinowski & Minor, 1997) and COLLECT'
_computing_data_collection 'COLLECT (Hooft, 1999)'
_computing_data_reduction 'DENZO and COLLECT '
_computing_molecular_graphics 'PLATON (Spek, 2003)'
_computing_publication_material 'SHELXL97 and PRPKAPPA (Ferguson, 1999)'
_computing_structure_refinement 'OSCAIL and SHELXL97 (Sheldrick, 1997)'
_computing_structure_solution 'OSCAIL (McArdle, 2003) and SHELXS97 (Sheldrick, 1997)'
_diffrn_ambient_temperature 120(2)
_diffrn_detector_area_resol_mean 9.091
_diffrn_measured_fraction_theta_full 0.996
_diffrn_measured_fraction_theta_max 0.996
_diffrn_measurement_device_type 'Bruker-Nonius 95mm CCD camera on \k-goniostat'
_diffrn_measurement_method '\f & \w scans'
_diffrn_radiation_monochromator graphite
_diffrn_radiation_source 'Bruker--Nonius FR591 rotating anode'
_diffrn_radiation_type 'Mo K\a'
_diffrn_radiation_wavelength 0.71073
_diffrn_reflns_av_R_equivalents 0.0366
_diffrn_reflns_av_sigmaI/netI 0.0263
_diffrn_reflns_limit_h_max 17
_diffrn_reflns_limit_h_min -17
_diffrn_reflns_limit_k_max 8
_diffrn_reflns_limit_k_min -8
_diffrn_reflns_limit_l_max 23
_diffrn_reflns_limit_l_min -22
_diffrn_reflns_number 11784
_diffrn_reflns_theta_full 27.51
_diffrn_reflns_theta_max 27.51
_diffrn_reflns_theta_min 3.09
_diffrn_standards_decay_% 0
_exptl_absorpt_coefficient_mu 8.117
_exptl_absorpt_correction_T_max 0.616
_exptl_absorpt_correction_T_min 0.477
_exptl_absorpt_correction_type multi-scan
_exptl_absorpt_process_details '(SADABS; Sheldrick, 2003)'
_exptl_crystal_colour colourless
_exptl_crystal_density_diffrn 3.002
_exptl_crystal_density_method 'not measured'
_exptl_crystal_description plate
_exptl_crystal_F_000 1400
_exptl_crystal_size_max 0.10
_exptl_crystal_size_mid 0.08
_exptl_crystal_size_min 0.06
_refine_diff_density_max 0.707
_refine_diff_density_min -1.323
_refine_ls_extinction_method none
_refine_ls_goodness_of_fit_ref 1.255
_refine_ls_hydrogen_treatment constr
_refine_ls_matrix_type full
_refine_ls_number_parameters 114
_refine_ls_number_reflns 1869
_refine_ls_number_restraints 0
_refine_ls_restrained_S_all 1.255
_refine_ls_R_factor_all 0.0203
_refine_ls_R_factor_gt 0.0191
_refine_ls_shift/su_max 0.002
_refine_ls_shift/su_mean 0.000
_refine_ls_structure_factor_coef Fsqd
_refine_ls_weighting_details 'w=1/[\s^2^(Fo^2^)+(0.0218P)^2^+6.1179P] where P=(Fo^2^+2Fc^2^)/3'
_refine_ls_weighting_scheme calc
_refine_ls_wR_factor_gt 0.0535
_refine_ls_wR_factor_ref 0.0543
_reflns_number_gt 1805
_reflns_number_total 1869
_reflns_threshold_expression I>2\s(I)
_cod_data_source_file lh6289.cif
_cod_data_source_block I
_cod_depositor_comments
;
The following automatic conversions were performed:
'_exptl_absorpt_correction_type' value 'Multi-scan' changed to
'multi-scan' according to
'/home/saulius/struct/CIF-dictionaries/cif_core.dic' dictionary named
'cif_core.dic' version 2.4.1 from 2010-06-29.

Automatic conversion script
Id: cif_fix_enum 1527 2010-12-29 10:47:43Z saulius 

The following automatic conversions were performed:

'_exptl_absorpt_correction_type' value 'Multi-scan' changed to
'multi-scan' according to
/home/saulius/struct/CIF-dictionaries/cif_core.dic dictionary named
'cif_core.dic' version 2.4.1 from 2010-06-29.

Automatic conversion script
Id: cif_fix_values 1715 2011-07-08 13:25:40Z adriana 
;
_cod_original_sg_symbol_H-M 'C 2/c'
_cod_database_code 2204539
_cod_database_fobs_code 2204539

loop_
_symmetry_equiv_pos_as_xyz
'x, y, z'
'-x, y, -z+1/2'
'-x, -y, -z'
'x, -y, z+1/2'
'x+1/2, y+1/2, z'
'-x+1/2, y+1/2, -z+1/2'
'-x+1/2, -y+1/2, -z'
'x+1/2, -y+1/2, z+1/2'

loop_
_atom_site_label
_atom_site_fract_x
_atom_site_fract_y
_atom_site_fract_z
_atom_site_U_iso_or_equiv
_atom_site_adp_type
_atom_site_calc_flag
_atom_site_refinement_flags
_atom_site_occupancy
_atom_site_type_symbol
Eu1 0.167587(11) 0.47732(2) 0.392539(9) 0.00436(8) Uani d . 1 Eu
O1 0.34495(19) 0.5163(3) 0.45743(14) 0.0075(5) Uani d . 1 O
O2 0.01431(17) 0.6639(4) 0.35904(14) 0.0140(5) Uani d . 1 O
O3 0.04016(16) 0.2634(3) 0.43634(13) 0.0083(5) Uani d . 1 O
O4 0.2592(2) 0.5073(4) 0.29716(15) 0.0123(5) Uani d . 1 O
S1 0.21644(6) 0.52970(11) 0.58924(5) 0.00457(17) Uani d . 1 S
O11 0.20077(17) 0.8241(3) 0.39758(12) 0.0077(5) Uani d . 1 O
O12 0.16150(18) 0.5354(4) 0.64991(14) 0.0097(5) Uani d . 1 O
O13 0.14441(17) 0.5794(3) 0.51715(12) 0.0076(4) Uani d . 1 O
O14 0.24242(17) 0.1670(3) 0.41959(13) 0.0103(5) Uani d . 1 O
S2 0.0000 0.17534(16) 0.2500 0.0053(2) Uani d S 1 S
O21 0.08491(17) 0.3008(4) 0.28701(13) 0.0106(5) Uani d . 1 O
O22 -0.03310(19) 0.0515(3) 0.30707(14) 0.0089(5) Uani d . 1 O
H11 0.3814 0.4312 0.4838 0.009 Uiso d R 1 H
H12 0.3610 0.6166 0.4845 0.009 Uiso d R 1 H
H21 -0.0434 0.6132 0.3549 0.017 Uiso d R 1 H
H22 0.0076 0.7843 0.3477 0.017 Uiso d R 1 H
H31 0.0064 0.1908 0.4028 0.010 Uiso d R 1 H
H32 -0.0066 0.3184 0.4527 0.010 Uiso d R 1 H
H41 0.2369 0.4741 0.2524 0.015 Uiso d R 1 H
H42 0.3197 0.5429 0.3007 0.015 Uiso d R 1 H

loop_
_atom_site_aniso_label
_atom_site_aniso_U_11
_atom_site_aniso_U_22
_atom_site_aniso_U_33
_atom_site_aniso_U_12
_atom_site_aniso_U_13
_atom_site_aniso_U_23
Eu1 0.00432(12) 0.00358(11) 0.00492(12) -0.00052(5) 0.00041(8) -0.00030(5)
O1 0.0081(12) 0.0060(11) 0.0069(12) 0.0006(8) -0.0017(10) -0.0003(8)
O2 0.0059(11) 0.0084(12) 0.0258(14) -0.0008(9) -0.0012(10) 0.0046(10)
O3 0.0067(11) 0.0085(11) 0.0095(11) -0.0019(9) 0.0008(9) -0.0017(9)
O4 0.0083(13) 0.0217(13) 0.0073(13) -0.0068(9) 0.0029(11) -0.0032(9)
S1 0.0046(4) 0.0032(4) 0.0057(4) -0.0001(3) 0.0007(3) 0.0002(3)
O11 0.0066(11) 0.0053(11) 0.0107(12) -0.0019(9) 0.0008(9) -0.0003(9)
O12 0.0072(13) 0.0157(12) 0.0066(13) -0.0018(9) 0.0021(10) -0.0016(9)
O13 0.0076(11) 0.0081(11) 0.0059(11) 0.0001(9) -0.0010(9) 0.0001(9)
O14 0.0115(12) 0.0029(11) 0.0158(12) 0.0019(9) 0.0012(9) -0.0003(9)
S2 0.0052(5) 0.0049(5) 0.0053(5) 0.000 -0.0004(4) 0.000
O21 0.0094(11) 0.0139(12) 0.0078(11) -0.0078(9) 0.0006(9) -0.0041(9)
O22 0.0104(12) 0.0071(11) 0.0091(12) -0.0008(9) 0.0022(10) 0.0023(9)

loop_
_atom_type_symbol
_atom_type_description
_atom_type_scat_dispersion_real
_atom_type_scat_dispersion_imag
_atom_type_scat_source
Eu Eu -0.1578 3.6682 'International Tables Vol C Tables 4.2.6.8 and 6.1.1.4'
S S 0.1246 0.1234 'International Tables Vol C Tables 4.2.6.8 and 6.1.1.4'
O O 0.0106 0.0060 'International Tables Vol C Tables 4.2.6.8 and 6.1.1.4'
H H 0.0000 0.0000 'International Tables Vol C Tables 4.2.6.8 and 6.1.1.4'

loop_
_geom_angle_atom_site_label_1
_geom_angle_atom_site_label_2
_geom_angle_atom_site_label_3
_geom_angle_site_symmetry_1
_geom_angle_site_symmetry_3
_geom_angle
_geom_angle_publ_flag
O14 Eu1 O21 . . 79.93(8) no
O14 Eu1 O4 . . 87.81(8) no
O21 Eu1 O4 . . 70.58(8) no
O14 Eu1 O11 . . 143.67(8) no
O21 Eu1 O11 . . 125.90(8) no
O4 Eu1 O11 . . 79.62(8) no
O14 Eu1 O2 . . 147.20(8) no
O21 Eu1 O2 . . 79.78(8) no
O4 Eu1 O2 . . 109.18(9) no
O11 Eu1 O2 . . 68.68(8) no
O14 Eu1 O1 . . 70.11(8) no
O21 Eu1 O1 . . 134.41(8) no
O4 Eu1 O1 . . 74.62(9) no
O11 Eu1 O1 . . 73.70(7) no
O2 Eu1 O1 . . 140.48(8) no
O14 Eu1 O13 . . 100.98(8) no
O21 Eu1 O13 . . 140.61(8) no
O4 Eu1 O13 . . 148.41(8) no
O11 Eu1 O13 . . 75.44(8) no
O2 Eu1 O13 . . 79.37(8) no
O1 Eu1 O13 . . 79.97(8) no
O14 Eu1 O3 . . 73.11(8) no
O21 Eu1 O3 . . 74.25(8) no
O4 Eu1 O3 . . 142.36(8) no
O11 Eu1 O3 . . 133.73(7) no
O2 Eu1 O3 . . 76.72(8) no
O1 Eu1 O3 . . 125.08(8) no
O13 Eu1 O3 . . 68.63(8) no
O14 Eu1 S1 . . 84.02(6) no
O21 Eu1 S1 . . 147.46(6) no
O4 Eu1 S1 . . 137.03(7) no
O11 Eu1 S1 . . 82.48(5) no
O2 Eu1 S1 . . 99.91(6) no
O1 Eu1 S1 . . 62.92(6) no
O13 Eu1 S1 . . 20.55(5) no
O3 Eu1 S1 . . 74.07(5) no
Eu1 O1 H11 . . 126.7 no
Eu1 O1 H12 . . 118.4 no
H11 O1 H12 . . 99.7 no
Eu1 O2 H21 . . 122.9 no
Eu1 O2 H22 . . 128.1 no
H21 O2 H22 . . 108.9 no
Eu1 O3 H31 . . 114.0 no
Eu1 O3 H32 . . 118.4 no
H31 O3 H32 . . 100.7 no
Eu1 O4 H41 . . 124.2 no
Eu1 O4 H42 . . 128.6 no
H41 O4 H42 . . 107.1 no
O12 S1 O14 . 7_556 111.97(14) no
O12 S1 O11 . 7_566 110.40(14) no
O14 S1 O11 7_556 7_566 109.58(13) no
O12 S1 O13 . . 108.74(14) no
O14 S1 O13 7_556 . 107.30(14) no
O11 S1 O13 7_566 . 108.75(13) no
O12 S1 Eu1 . . 139.49(10) no
O14 S1 Eu1 7_556 . 77.87(10) no
O11 S1 Eu1 7_566 . 101.82(9) no
S1 O11 Eu1 7_566 . 142.72(14) no
S1 O13 Eu1 . . 124.27(13) no
S1 O14 Eu1 7_556 . 161.88(15) no
O21 S2 O21 . 2 109.6(2) no
O21 S2 O22 . . 108.99(13) no
O21 S2 O22 . 2 109.13(13) no
O22 S2 O22 . 2 111.0(2) no
S2 O21 Eu1 . . 149.58(14) no

loop_
_geom_bond_atom_site_label_1
_geom_bond_atom_site_label_2
_geom_bond_site_symmetry_2
_geom_bond_distance
_geom_bond_publ_flag
Eu1 O1 . 2.450(3) y
Eu1 O2 . 2.390(2) y
Eu1 O3 . 2.505(2) y
Eu1 O4 . 2.350(3) y
Eu1 O11 . 2.384(2) y
Eu1 O13 . 2.461(2) y
Eu1 O14 . 2.336(2) y
Eu1 O21 . 2.339(2) y
O1 H11 . 0.84 no
O1 H12 . 0.84 no
O2 H21 . 0.84 no
O2 H22 . 0.84 no
O3 H31 . 0.84 no
O3 H32 . 0.84 no
O4 H41 . 0.84 no
O4 H42 . 0.84 no
S1 O11 7_566 1.473(2) y
S1 O12 . 1.459(3) y
S1 O13 . 1.499(2) y
S1 O14 7_556 1.463(2) y
S2 O21 . 1.470(2) y
S2 O21 2 1.470(2) no
S2 O22 . 1.478(2) y
S2 O22 2 1.478(2) no

loop_
_geom_hbond_atom_site_label_D
_geom_hbond_atom_site_label_H
_geom_hbond_atom_site_label_A
_geom_hbond_site_symmetry_A
_geom_hbond_distance_DH
_geom_hbond_distance_HA
_geom_hbond_distance_DA
_geom_hbond_angle_DHA
_geom_hbond_publ_flag
O1 H11 O3 7_556 0.84 2.08 2.910(3) 170 y
O1 H12 O13 7_566 0.84 2.06 2.771(3) 143 y
O2 H21 O12 3_566 0.84 1.87 2.704(4) 171 y
O2 H22 O22 1_565 0.84 1.99 2.814(3) 169 y
O3 H31 O22 . 0.84 1.96 2.759(3) 159 y
O3 H32 O13 3_566 0.84 2.16 2.994(3) 170 y
O4 H41 O12 4_564 0.84 1.93 2.748(4) 163 y
O4 H42 O22 5_555 0.84 1.97 2.788(4) 165 y

loop_
_geom_torsion_atom_site_label_1
_geom_torsion_atom_site_label_2
_geom_torsion_atom_site_label_3
_geom_torsion_atom_site_label_4
_geom_torsion_site_symmetry_1
_geom_torsion_site_symmetry_4
_geom_torsion
_geom_torsion_publ_flag
O14 Eu1 S1 O12 . . -108.91(17) no
O21 Eu1 S1 O12 . . -48.3(2) no
O4 Eu1 S1 O12 . . 170.80(18) no
O11 Eu1 S1 O12 . . 104.91(17) no
O2 Eu1 S1 O12 . . 38.20(17) no
O1 Eu1 S1 O12 . . -179.60(17) no
O13 Eu1 S1 O12 . . 36.7(2) no
O3 Eu1 S1 O12 . . -34.81(17) no
O14 Eu1 S1 O14 . 7_556 0.82(15) no
O21 Eu1 S1 O14 . 7_556 61.43(15) no
O4 Eu1 S1 O14 . 7_556 -79.46(13) no
O11 Eu1 S1 O14 . 7_556 -145.36(11) no
O2 Eu1 S1 O14 . 7_556 147.93(11) no
O1 Eu1 S1 O14 . 7_556 -69.87(11) no
O13 Eu1 S1 O14 . 7_556 146.39(19) no
O3 Eu1 S1 O14 . 7_556 74.93(11) no
O14 Eu1 S1 O11 . 7_566 108.59(11) no
O21 Eu1 S1 O11 . 7_566 169.20(14) no
O4 Eu1 S1 O11 . 7_566 28.30(14) no
O11 Eu1 S1 O11 . 7_566 -37.59(14) no
O2 Eu1 S1 O11 . 7_566 -104.30(11) no
O1 Eu1 S1 O11 . 7_566 37.90(11) no
O13 Eu1 S1 O11 . 7_566 -105.84(19) no
O3 Eu1 S1 O11 . 7_566 -177.30(11) no
O14 Eu1 S1 O13 . . -145.56(17) no
O21 Eu1 S1 O13 . . -84.96(19) no
O4 Eu1 S1 O13 . . 134.15(18) no
O11 Eu1 S1 O13 . . 68.25(17) no
O2 Eu1 S1 O13 . . 1.54(17) no
O1 Eu1 S1 O13 . . 143.74(17) no
O3 Eu1 S1 O13 . . -71.46(17) no
O14 Eu1 O11 S1 . 7_566 11.2(3) no
O21 Eu1 O11 S1 . 7_566 -117.1(2) no
O4 Eu1 O11 S1 . 7_566 -60.4(2) no
O2 Eu1 O11 S1 . 7_566 -175.9(2) no
O1 Eu1 O11 S1 . 7_566 16.4(2) no
O13 Eu1 O11 S1 . 7_566 100.0(2) no
O3 Eu1 O11 S1 . 7_566 139.71(19) no
S1 Eu1 O11 S1 . 7_566 80.3(2) no
O12 S1 O13 Eu1 . . -155.83(14) no
O14 S1 O13 Eu1 7_556 . -34.53(19) no
O11 S1 O13 Eu1 7_566 . 83.92(17) no
O14 Eu1 O13 S1 . . 34.95(17) no
O21 Eu1 O13 S1 . . 122.42(16) no
O4 Eu1 O13 S1 . . -69.0(2) no
O11 Eu1 O13 S1 . . -107.93(16) no
O2 Eu1 O13 S1 . . -178.45(17) no
O1 Eu1 O13 S1 . . -32.33(15) no
O3 Eu1 O13 S1 . . 101.77(16) no
O21 Eu1 O14 S1 . 7_556 31.0(5) no
O4 Eu1 O14 S1 . 7_556 -39.7(5) no
O11 Eu1 O14 S1 . 7_556 -108.8(5) no
O2 Eu1 O14 S1 . 7_556 83.6(5) no
O1 Eu1 O14 S1 . 7_556 -114.1(5) no
O13 Eu1 O14 S1 . 7_556 170.9(5) no
O3 Eu1 O14 S1 . 7_556 107.5(5) no
S1 Eu1 O14 S1 . 7_556 -177.4(5) no
O21 S2 O21 Eu1 2 . 88.2(3) no
O22 S2 O21 Eu1 . . -31.1(3) no
O22 S2 O21 Eu1 2 . -152.5(3) no
O14 Eu1 O21 S2 . . 88.9(3) no
O4 Eu1 O21 S2 . . -179.9(3) no
O11 Eu1 O21 S2 . . -119.3(3) no
O2 Eu1 O21 S2 . . -65.2(3) no
O1 Eu1 O21 S2 . . 137.7(3) no
O13 Eu1 O21 S2 . . -6.2(4) no
O3 Eu1 O21 S2 . . 13.7(3) no
S1 Eu1 O21 S2 . . 27.2(4) no
